data_7052690
loop_
_publ_author_name
'Zaware, Santosh B.'
'Gonnade, Rajesh G.'
'Srinivas, Darbha'
'Khan, Ayesha'
'Rane, Sandhya Y.'

_publ_section_title
;
 Antioxidant and anticancer activities of supramolecularly controlled
 magnetostructural halo-oximes of lawsone
;
_journal_issue 8
_journal_name_full 'New Journal of Chemistry'
_journal_page_first 1615
_journal_paper_doi 10.1039/c1nj20176j
_journal_volume 35
_journal_year 2011
_chemical_formula_moiety 'C10 H5 I O3'
_chemical_formula_sum 'C10 H5 I O3'
_chemical_formula_weight 300.04
_chemical_name_systematic
;
?
;
_space_group_IT_number 9
_symmetry_cell_setting monoclinic
_symmetry_space_group_name_Hall 'C -2yc'
_symmetry_space_group_name_H-M 'C 1 c 1'
_atom_sites_solution_hydrogens geom
_atom_sites_solution_primary direct
_atom_sites_solution_secondary difmap
_audit_creation_method SHELXL-97
_cell_angle_alpha 90.00
_cell_angle_beta 106.025(2)
_cell_angle_gamma 90.00
_cell_formula_units_Z 12
_cell_length_a 37.766(6)
_cell_length_b 4.9473(8)
_cell_length_c 15.836(3)
_cell_measurement_reflns_used 4942
_cell_measurement_temperature 297(2)
_cell_measurement_theta_max 27.79
_cell_measurement_theta_min 2.25
_cell_volume 2843.8(8)
_computing_cell_refinement 'SAINT (Bruker, 2003)'
_computing_data_collection 'SMART (Bruker, 2003)'
_computing_data_reduction 'SAINT (Bruker, 2003)'
_computing_molecular_graphics 'ORTEP-3 (Farrugia, 1997)'
_computing_publication_material 'SHELXTL (Bruker, 2003)'
_computing_structure_refinement 'SHELXL97 (Sheldrick, 1997)'
_computing_structure_solution 'SHELXS97 (Sheldrick, 1997)'
_diffrn_ambient_temperature 297(2)
_diffrn_measured_fraction_theta_full 0.996
_diffrn_measured_fraction_theta_max 0.996
_diffrn_measurement_device_type 'Bruker Smart APEX'
_diffrn_measurement_method 'Phi and Omega Scan'
_diffrn_radiation_monochromator graphite
_diffrn_radiation_source 'fine-focus sealed tube'
_diffrn_radiation_type MoK\a
_diffrn_radiation_wavelength 0.71073
_diffrn_reflns_av_R_equivalents 0.0360
_diffrn_reflns_av_sigmaI/netI 0.0485
_diffrn_reflns_limit_h_max 44
_diffrn_reflns_limit_h_min -44
_diffrn_reflns_limit_k_max 5
_diffrn_reflns_limit_k_min -5
_diffrn_reflns_limit_l_max 18
_diffrn_reflns_limit_l_min -18
_diffrn_reflns_number 9292
_diffrn_reflns_theta_full 25.00
_diffrn_reflns_theta_max 25.00
_diffrn_reflns_theta_min 2.68
_exptl_absorpt_coefficient_mu 3.353
_exptl_absorpt_correction_T_max 0.8166
_exptl_absorpt_correction_T_min 0.3286
_exptl_absorpt_correction_type multi-scan
_exptl_absorpt_process_details 'bruker sadabs'
_exptl_crystal_colour colourless
_exptl_crystal_density_diffrn 2.102
_exptl_crystal_density_method 'not measured'
_exptl_crystal_description plate
_exptl_crystal_F_000 1704
_exptl_crystal_size_max 0.43
_exptl_crystal_size_mid 0.37
_exptl_crystal_size_min 0.06
_refine_diff_density_max 1.183
_refine_diff_density_min -1.032
_refine_diff_density_rms 0.150
_refine_ls_abs_structure_details 'Flack H D (1983), Acta Cryst. A39, 876-881'
_refine_ls_extinction_method none
_refine_ls_goodness_of_fit_ref 1.080
_refine_ls_hydrogen_treatment constr
_refine_ls_matrix_type full
_refine_ls_number_parameters 379
_refine_ls_number_reflns 4883
_refine_ls_number_restraints 2
_refine_ls_restrained_S_all 1.080
_refine_ls_R_factor_all 0.0454
_refine_ls_R_factor_gt 0.0421
_refine_ls_shift/su_max 0.001
_refine_ls_shift/su_mean 0.000
_refine_ls_structure_factor_coef Fsqd
_refine_ls_weighting_details 'calc w=1/[\s^2^(Fo^2^)+(0.0569P)^2^+0.0000P] where P=(Fo^2^+2Fc^2^)/3'
_refine_ls_weighting_scheme calc
_refine_ls_wR_factor_gt 0.0970
_refine_ls_wR_factor_ref 0.0993
_reflns_number_gt 4551
_reflns_number_total 4883
_reflns_threshold_expression >2sigma(I)
_cod_data_source_file c1nj20176j.txt
_cod_data_source_block FORMIII_ILOW
_cod_depositor_comments
;
The following automatic conversions were performed:

'_symmetry_cell_setting' value 'Monoclinic' changed to 'monoclinic'
according to /home/saulius/struct/CIF-dictionaries/cif_core.dic
dictionary named 'cif_core.dic' version 2.4.1 from 2010-06-29.

Automatic conversion script
Id: cif_fix_values 1715 2011-07-08 13:25:40Z adriana 
;
_cod_original_cell_volume 2843.9(8)
_cod_original_sg_symbol_H-M Cc
_cod_database_code 7052690

loop_
_symmetry_equiv_pos_as_xyz
'x, y, z'
'x, -y, z+1/2'
'x+1/2, y+1/2, z'
'x+1/2, -y+1/2, z+1/2'

loop_
_atom_site_label
_atom_site_type_symbol
_atom_site_fract_x
_atom_site_fract_y
_atom_site_fract_z
_atom_site_U_iso_or_equiv
_atom_site_adp_type
_atom_site_occupancy
_atom_site_symmetry_multiplicity
_atom_site_calc_flag
_atom_site_refinement_flags
_atom_site_disorder_assembly
_atom_site_disorder_group
I1A I 0.580724(17) 1.05304(11) 0.58454(3) 0.05958(16) Uani 1 1 d . . .
O1A O 0.56618(19) 0.6763(16) 0.2639(3) 0.0697(17) Uani 1 1 d . . .
O2A O 0.54886(19) 0.9957(16) 0.3779(4) 0.0715(19) Uani 1 1 d . . .
H2A H 0.5406 0.9771 0.3246 0.107 Uiso 1 1 calc R . .
O3A O 0.64701(16) 0.6384(13) 0.5984(3) 0.0561(15) Uani 1 1 d . . .
C1A C 0.5864(2) 0.6565(18) 0.3399(5) 0.052(2) Uani 1 1 d . . .
C2A C 0.5766(2) 0.8300(17) 0.4072(5) 0.0453(17) Uani 1 1 d . . .
C3A C 0.5959(2) 0.8146(16) 0.4927(4) 0.0422(16) Uani 1 1 d . . .
C4A C 0.6282(2) 0.6401(15) 0.5221(5) 0.0418(17) Uani 1 1 d . . .
C5A C 0.6662(2) 0.2805(19) 0.4814(6) 0.055(2) Uani 1 1 d . . .
H5A H 0.6796 0.2714 0.5402 0.067 Uiso 1 1 calc R . .
C6A C 0.6753(3) 0.1131(19) 0.4222(9) 0.070(3) Uani 1 1 d . . .
H6A H 0.6939 -0.0140 0.4422 0.084 Uiso 1 1 calc R . .
C7A C 0.6578(3) 0.127(2) 0.3335(7) 0.076(3) Uani 1 1 d . . .
H7A H 0.6649 0.0184 0.2932 0.091 Uiso 1 1 calc R . .
C8A C 0.6278(3) 0.317(2) 0.3061(6) 0.066(3) Uani 1 1 d . . .
H8A H 0.6154 0.3335 0.2468 0.080 Uiso 1 1 calc R . .
C9A C 0.6377(2) 0.4623(17) 0.4560(5) 0.0425(17) Uani 1 1 d . . .
C10A C 0.6175(2) 0.4734(16) 0.3668(5) 0.0454(17) Uani 1 1 d . . .
I1B I 0.757722(17) 0.63405(11) 0.42001(3) 0.06091(17) Uani 1 1 d . . .
O1B O 0.7256(2) 0.1882(16) 0.1017(4) 0.0736(19) Uani 1 1 d . . .
O2B O 0.71078(16) 0.5106(14) 0.2234(4) 0.0617(16) Uani 1 1 d . . .
H2B H 0.6989 0.4749 0.1729 0.093 Uiso 1 1 calc R . .
O3B O 0.82349(17) 0.2469(17) 0.4165(4) 0.0656(16) Uani 1 1 d . . .
C1B C 0.7486(2) 0.1884(19) 0.1733(5) 0.0502(19) Uani 1 1 d . . .
C2B C 0.7420(2) 0.3691(15) 0.2439(5) 0.0412(17) Uani 1 1 d . . .
C3B C 0.7670(2) 0.3878(15) 0.3229(5) 0.0440(18) Uani 1 1 d . . .
C4B C 0.8016(2) 0.2309(17) 0.3438(5) 0.0460(18) Uani 1 1 d . . .
C5B C 0.8395(3) -0.1062(18) 0.2931(7) 0.058(2) Uani 1 1 d . . .
H5B H 0.8573 -0.0889 0.3468 0.070 Uiso 1 1 calc R . .
C6B C 0.8451(3) -0.285(2) 0.2310(7) 0.065(2) Uani 1 1 d . . .
H6B H 0.8662 -0.3918 0.2436 0.077 Uiso 1 1 calc R . .
C7B C 0.8192(3) -0.306(2) 0.1499(7) 0.065(2) Uani 1 1 d . . .
H7B H 0.8232 -0.4248 0.1079 0.078 Uiso 1 1 calc R . .
C8B C 0.7882(3) -0.1565(19) 0.1314(6) 0.059(2) Uani 1 1 d . . .
H8B H 0.7709 -0.1731 0.0770 0.070 Uiso 1 1 calc R . .
C9B C 0.8079(2) 0.0468(17) 0.2759(5) 0.0443(16) Uani 1 1 d . . .
C10B C 0.7821(2) 0.0226(18) 0.1933(5) 0.0493(18) Uani 1 1 d . . .
I1C I 0.978063(18) 1.10380(13) -0.09684(3) 0.06487(18) Uani 1 1 d . . .
O1C O 1.00258(19) 0.6793(15) 0.2207(4) 0.0664(18) Uani 1 1 d . . .
O2C O 1.01562(18) 1.0342(16) 0.1065(4) 0.0631(17) Uani 1 1 d . . .
H2C H 1.0261 1.0098 0.1586 0.095 Uiso 1 1 calc R . .
O3C O 0.91146(19) 0.6988(16) -0.1028(4) 0.0668(17) Uani 1 1 d . . .
C1C C 0.9798(2) 0.6831(19) 0.1493(5) 0.0468(18) Uani 1 1 d . . .
C2C C 0.9865(2) 0.8659(17) 0.0816(5) 0.047(2) Uani 1 1 d . . .
C3C C 0.9644(2) 0.8649(16) -0.0025(5) 0.046(2) Uani 1 1 d . . .
C4C C 0.9316(2) 0.6993(18) -0.0288(5) 0.0460(18) Uani 1 1 d . . .
C5C C 0.8918(3) 0.3608(19) 0.0218(7) 0.060(2) Uani 1 1 d . . .
H5C H 0.8755 0.3704 -0.0341 0.072 Uiso 1 1 calc R . .
C6C C 0.8843(3) 0.194(2) 0.0812(7) 0.068(2) Uani 1 1 d . . .
H6C H 0.8634 0.0858 0.0657 0.081 Uiso 1 1 calc R . .
C7C C 0.9081(3) 0.182(2) 0.1673(7) 0.064(2) Uani 1 1 d . . .
H7C H 0.9028 0.0684 0.2089 0.076 Uiso 1 1 calc R . .
C8C C 0.9388(3) 0.3406(19) 0.1886(6) 0.057(2) Uani 1 1 d . . .
H8C H 0.9545 0.3352 0.2454 0.068 Uiso 1 1 calc R . .
C9C C 0.9233(2) 0.5195(17) 0.0415(5) 0.0459(18) Uani 1 1 d . . .
C10C C 0.9470(2) 0.5111(16) 0.1260(5) 0.0442(17) Uani 1 1 d . . .

loop_
_atom_site_aniso_label
_atom_site_aniso_U_11
_atom_site_aniso_U_22
_atom_site_aniso_U_33
_atom_site_aniso_U_23
_atom_site_aniso_U_13
_atom_site_aniso_U_12
I1A 0.0725(3) 0.0746(3) 0.0351(2) 0.0006(3) 0.0206(2) 0.0122(3)
O1A 0.077(4) 0.096(5) 0.025(3) -0.003(3) -0.004(3) -0.001(3)
O2A 0.069(4) 0.100(5) 0.036(3) 0.003(3) -0.001(3) 0.029(4)
O3A 0.052(3) 0.083(4) 0.024(3) 0.000(2) -0.004(2) 0.008(3)
C1A 0.056(5) 0.069(6) 0.028(4) 0.002(4) 0.006(4) -0.018(4)
C2A 0.043(4) 0.058(4) 0.031(4) 0.009(3) 0.003(3) 0.004(4)
C3A 0.051(4) 0.050(4) 0.024(3) -0.003(3) 0.008(3) -0.002(3)
C4A 0.042(4) 0.054(4) 0.025(3) -0.001(3) 0.003(3) -0.015(3)
C5A 0.051(5) 0.073(6) 0.040(4) 0.003(4) 0.008(3) -0.002(4)
C6A 0.059(6) 0.065(6) 0.088(8) -0.007(5) 0.023(6) 0.012(4)
C7A 0.114(9) 0.068(6) 0.063(6) -0.021(5) 0.053(6) -0.013(6)
C8A 0.090(7) 0.076(6) 0.034(4) -0.012(4) 0.020(4) -0.011(6)
C9A 0.038(4) 0.061(5) 0.027(4) 0.000(3) 0.006(3) -0.008(4)
C10A 0.048(4) 0.055(4) 0.033(4) -0.005(3) 0.010(3) -0.006(4)
I1B 0.0743(4) 0.0715(4) 0.0364(3) -0.0069(2) 0.0143(2) 0.0025(3)
O1B 0.073(4) 0.101(5) 0.035(3) -0.008(3) -0.005(3) 0.013(4)
O2B 0.053(3) 0.084(4) 0.038(3) -0.005(3) -0.004(3) 0.006(3)
O3B 0.055(4) 0.094(5) 0.037(3) -0.007(3) -0.006(3) -0.005(3)
C1B 0.048(4) 0.069(5) 0.031(4) 0.004(4) 0.007(3) -0.004(4)
C2B 0.044(4) 0.047(4) 0.031(4) 0.003(3) 0.006(3) -0.004(3)
C3B 0.046(4) 0.051(5) 0.036(4) -0.002(3) 0.014(3) -0.006(3)
C4B 0.041(4) 0.056(4) 0.033(4) 0.007(3) -0.002(3) -0.013(3)
C5B 0.049(5) 0.068(6) 0.055(5) 0.005(4) 0.010(4) -0.003(4)
C6B 0.062(6) 0.069(5) 0.070(6) 0.007(5) 0.030(5) 0.008(5)
C7B 0.079(7) 0.063(5) 0.062(6) -0.005(4) 0.033(5) 0.000(5)
C8B 0.069(6) 0.066(5) 0.040(4) -0.002(4) 0.014(4) -0.008(5)
C9B 0.045(4) 0.052(4) 0.037(4) 0.009(3) 0.012(3) -0.005(3)
C10B 0.056(5) 0.059(5) 0.032(4) 0.002(4) 0.012(3) -0.012(4)
I1C 0.0878(4) 0.0752(4) 0.0316(3) 0.0061(2) 0.0165(2) -0.0061(3)
O1C 0.064(4) 0.101(5) 0.023(3) 0.013(3) -0.007(3) -0.003(4)
O2C 0.059(4) 0.084(4) 0.035(3) 0.005(3) -0.005(3) -0.023(3)
O3C 0.063(4) 0.092(5) 0.033(3) -0.001(3) -0.007(3) 0.001(4)
C1C 0.049(4) 0.064(4) 0.022(4) -0.001(3) 0.001(3) 0.003(4)
C2C 0.044(4) 0.064(5) 0.028(4) 0.006(3) 0.003(3) 0.002(4)
C3C 0.052(5) 0.060(5) 0.022(4) -0.004(3) 0.004(3) 0.007(4)
C4C 0.049(4) 0.058(5) 0.028(4) 0.000(3) 0.004(3) 0.005(4)
C5C 0.048(5) 0.070(6) 0.055(5) -0.007(4) 0.000(4) -0.002(4)
C6C 0.048(5) 0.075(6) 0.075(7) -0.006(5) 0.010(4) -0.004(4)
C7C 0.064(6) 0.071(6) 0.059(5) 0.009(4) 0.022(4) -0.005(5)
C8C 0.065(5) 0.069(5) 0.034(4) 0.008(4) 0.011(4) 0.004(4)
C9C 0.050(5) 0.053(5) 0.033(4) -0.001(3) 0.010(3) 0.006(4)
C10C 0.051(5) 0.050(5) 0.032(4) 0.001(3) 0.012(3) 0.006(4)

loop_
_atom_type_symbol
_atom_type_description
_atom_type_scat_dispersion_real
_atom_type_scat_dispersion_imag
_atom_type_scat_source
C C 0.0033 0.0016 'International Tables Vol C Tables 4.2.6.8 and 6.1.1.4'
H H 0.0000 0.0000 'International Tables Vol C Tables 4.2.6.8 and 6.1.1.4'
O O 0.0106 0.0060 'International Tables Vol C Tables 4.2.6.8 and 6.1.1.4'
I I -0.4742 1.8119 'International Tables Vol C Tables 4.2.6.8 and 6.1.1.4'

loop_
_geom_angle_atom_site_label_1
_geom_angle_atom_site_label_2
_geom_angle_atom_site_label_3
_geom_angle
_geom_angle_site_symmetry_1
_geom_angle_site_symmetry_3
_geom_angle_publ_flag
C2A O2A H2A 109.5 . . ?
O1A C1A C10A 124.5(8) . . ?
O1A C1A C2A 116.1(8) . . ?
C10A C1A C2A 119.3(6) . . ?
O2A C2A C3A 123.2(8) . . ?
O2A C2A C1A 116.0(7) . . ?
C3A C2A C1A 120.8(7) . . ?
C2A C3A C4A 121.5(7) . . ?
C2A C3A I1A 119.7(6) . . ?
C4A C3A I1A 118.7(5) . . ?
O3A C4A C3A 121.7(7) . . ?
O3A C4A C9A 120.3(7) . . ?
C3A C4A C9A 118.0(6) . . ?
C6A C5A C9A 121.4(9) . . ?
C6A C5A H5A 119.3 . . ?
C9A C5A H5A 119.3 . . ?
C5A C6A C7A 121.9(10) . . ?
C5A C6A H6A 119.0 . . ?
C7A C6A H6A 119.0 . . ?
C6A C7A C8A 117.1(9) . . ?
C6A C7A H7A 121.4 . . ?
C8A C7A H7A 121.4 . . ?
C10A C8A C7A 120.4(9) . . ?
C10A C8A H8A 119.8 . . ?
C7A C8A H8A 119.8 . . ?
C5A C9A C10A 118.9(8) . . ?
C5A C9A C4A 120.3(7) . . ?
C10A C9A C4A 120.8(8) . . ?
C8A C10A C9A 120.0(9) . . ?
C8A C10A C1A 120.7(8) . . ?
C9A C10A C1A 119.3(8) . . ?
C2B O2B H2B 109.5 . . ?
O1B C1B C10B 123.3(8) . . ?
O1B C1B C2B 117.9(8) . . ?
C10B C1B C2B 118.8(7) . . ?
O2B C2B C3B 122.5(7) . . ?
O2B C2B C1B 116.6(7) . . ?
C3B C2B C1B 120.8(7) . . ?
C2B C3B C4B 121.5(7) . . ?
C2B C3B I1B 120.8(6) . . ?
C4B C3B I1B 117.7(5) . . ?
O3B C4B C3B 120.3(8) . . ?
O3B C4B C9B 121.4(8) . . ?
C3B C4B C9B 118.2(6) . . ?
C9B C5B C6B 120.4(9) . . ?
C9B C5B H5B 119.8 . . ?
C6B C5B H5B 119.8 . . ?
C5B C6B C7B 120.0(9) . . ?
C5B C6B H6B 120.0 . . ?
C7B C6B H6B 120.0 . . ?
C8B C7B C6B 120.5(9) . . ?
C8B C7B H7B 119.7 . . ?
C6B C7B H7B 119.7 . . ?
C7B C8B C10B 120.2(9) . . ?
C7B C8B H8B 119.9 . . ?
C10B C8B H8B 119.9 . . ?
C5B C9B C10B 118.6(8) . . ?
C5B C9B C4B 120.1(7) . . ?
C10B C9B C4B 121.3(7) . . ?
C8B C10B C9B 120.2(8) . . ?
C8B C10B C1B 120.5(7) . . ?
C9B C10B C1B 119.3(8) . . ?
C2C O2C H2C 109.5 . . ?
O1C C1C C10C 123.9(8) . . ?
O1C C1C C2C 117.6(8) . . ?
C10C C1C C2C 118.4(6) . . ?
O2C C2C C3C 121.3(8) . . ?
O2C C2C C1C 117.1(7) . . ?
C3C C2C C1C 121.7(8) . . ?
C2C C3C C4C 121.9(8) . . ?
C2C C3C I1C 119.6(6) . . ?
C4C C3C I1C 118.5(5) . . ?
O3C C4C C3C 122.7(8) . . ?
O3C C4C C9C 120.4(9) . . ?
C3C C4C C9C 116.9(6) . . ?
C6C C5C C9C 121.7(9) . . ?
C6C C5C H5C 119.1 . . ?
C9C C5C H5C 119.2 . . ?
C5C C6C C7C 120.1(9) . . ?
C5C C6C H6C 119.9 . . ?
C7C C6C H6C 119.9 . . ?
C8C C7C C6C 119.1(9) . . ?
C8C C7C H7C 120.4 . . ?
C6C C7C H7C 120.4 . . ?
C7C C8C C10C 120.7(8) . . ?
C7C C8C H8C 119.7 . . ?
C10C C8C H8C 119.7 . . ?
C5C C9C C10C 119.0(8) . . ?
C5C C9C C4C 120.1(8) . . ?
C10C C9C C4C 120.9(8) . . ?
C9C C10C C8C 119.4(8) . . ?
C9C C10C C1C 120.0(7) . . ?
C8C C10C C1C 120.6(7) . . ?

loop_
_geom_bond_atom_site_label_1
_geom_bond_atom_site_label_2
_geom_bond_distance
_geom_bond_site_symmetry_2
_geom_bond_publ_flag
I1A C3A 2.072(8) . ?
O1A C1A 1.240(9) . ?
O2A C2A 1.311(10) . ?
O2A H2A 0.8200 . ?
O3A C4A 1.222(9) . ?
C1A C10A 1.450(12) . ?
C1A C2A 1.492(12) . ?
C2A C3A 1.350(10) . ?
C3A C4A 1.461(11) . ?
C4A C9A 1.486(12) . ?
C5A C6A 1.364(14) . ?
C5A C9A 1.374(12) . ?
C5A H5A 0.9300 . ?
C6A C7A 1.379(17) . ?
C6A H6A 0.9300 . ?
C7A C8A 1.443(16) . ?
C7A H7A 0.9300 . ?
C8A C10A 1.372(13) . ?
C8A H8A 0.9300 . ?
C9A C10A 1.409(10) . ?
I1B C3B 2.067(8) . ?
O1B C1B 1.224(10) . ?
O2B C2B 1.332(10) . ?
O2B H2B 0.8200 . ?
O3B C4B 1.222(9) . ?
C1B C10B 1.465(13) . ?
C1B C2B 1.506(12) . ?
C2B C3B 1.346(11) . ?
C3B C4B 1.476(12) . ?
C4B C9B 1.477(12) . ?
C5B C9B 1.376(12) . ?
C5B C6B 1.382(14) . ?
C5B H5B 0.9300 . ?
C6B C7B 1.387(14) . ?
C6B H6B 0.9300 . ?
C7B C8B 1.347(14) . ?
C7B H7B 0.9300 . ?
C8B C10B 1.387(13) . ?
C8B H8B 0.9300 . ?
C9B C10B 1.406(11) . ?
I1C C3C 2.079(9) . ?
O1C C1C 1.218(9) . ?
O2C C2C 1.348(11) . ?
O2C H2C 0.8200 . ?
O3C C4C 1.209(9) . ?
C1C C10C 1.462(12) . ?
C1C C2C 1.478(12) . ?
C2C C3C 1.362(11) . ?
C3C C4C 1.447(13) . ?
C4C C9C 1.523(12) . ?
C5C C6C 1.339(15) . ?
C5C C9C 1.387(13) . ?
C5C H5C 0.9300 . ?
C6C C7C 1.412(14) . ?
C6C H6C 0.9300 . ?
C7C C8C 1.363(13) . ?
C7C H7C 0.9300 . ?
C8C C10C 1.400(12) . ?
C8C H8C 0.9300 . ?
C9C C10C 1.390(11) . ?

loop_
_geom_hbond_atom_site_label_D
_geom_hbond_atom_site_label_H
_geom_hbond_atom_site_label_A
_geom_hbond_distance_DH
_geom_hbond_distance_HA
_geom_hbond_distance_DA
_geom_hbond_angle_DHA
_geom_hbond_site_symmetry_A
O2C H2C O1C 0.82 2.22 2.662(10) 114.4 .
O2B H2B O1B 0.82 2.22 2.677(10) 115.5 .
O2A H2A O1A 0.82 2.14 2.615(10) 116.8 .
C5C H5C O3B 0.93 2.69 3.292(11) 123.5 2_564
O2C H2C O1A 0.82 2.09 2.779(8) 142.1 3
O2B H2B O3A 0.82 2.07 2.762(8) 142.3 2_564
C6A H6A O1B 0.93 2.62 3.306(14) 130.6 2
O2A H2A O1C 0.82 2.11 2.771(8) 137.0 3_455

loop_
_geom_torsion_atom_site_label_1
_geom_torsion_atom_site_label_2
_geom_torsion_atom_site_label_3
_geom_torsion_atom_site_label_4
_geom_torsion
_geom_torsion_site_symmetry_1
_geom_torsion_site_symmetry_2
_geom_torsion_site_symmetry_3
_geom_torsion_site_symmetry_4
_geom_torsion_publ_flag
O1A C1A C2A O2A -3.6(12) . . . . ?
C10A C1A C2A O2A 178.2(8) . . . . ?
O1A C1A C2A C3A 176.9(8) . . . . ?
C10A C1A C2A C3A -1.3(12) . . . . ?
O2A C2A C3A C4A -175.9(8) . . . . ?
C1A C2A C3A C4A 3.5(12) . . . . ?
O2A C2A C3A I1A 1.8(12) . . . . ?
C1A C2A C3A I1A -178.7(6) . . . . ?
C2A C3A C4A O3A 175.3(8) . . . . ?
I1A C3A C4A O3A -2.5(10) . . . . ?
C2A C3A C4A C9A -4.6(11) . . . . ?
I1A C3A C4A C9A 177.6(5) . . . . ?
C9A C5A C6A C7A 3.4(16) . . . . ?
C5A C6A C7A C8A -3.3(16) . . . . ?
C6A C7A C8A C10A -0.5(15) . . . . ?
C6A C5A C9A C10A 0.4(13) . . . . ?
C6A C5A C9A C4A 179.3(8) . . . . ?
O3A C4A C9A C5A 4.8(11) . . . . ?
C3A C4A C9A C5A -175.3(7) . . . . ?
O3A C4A C9A C10A -176.3(7) . . . . ?
C3A C4A C9A C10A 3.6(11) . . . . ?
C7A C8A C10A C9A 4.2(14) . . . . ?
C7A C8A C10A C1A -177.4(9) . . . . ?
C5A C9A C10A C8A -4.2(12) . . . . ?
C4A C9A C10A C8A 176.9(8) . . . . ?
C5A C9A C10A C1A 177.4(8) . . . . ?
C4A C9A C10A C1A -1.5(11) . . . . ?
O1A C1A C10A C8A 3.8(14) . . . . ?
C2A C1A C10A C8A -178.2(8) . . . . ?
O1A C1A C10A C9A -177.8(8) . . . . ?
C2A C1A C10A C9A 0.2(11) . . . . ?
O1B C1B C2B O2B 1.8(12) . . . . ?
C10B C1B C2B O2B -178.3(7) . . . . ?
O1B C1B C2B C3B -177.1(8) . . . . ?
C10B C1B C2B C3B 2.9(12) . . . . ?
O2B C2B C3B C4B -179.4(7) . . . . ?
C1B C2B C3B C4B -0.6(12) . . . . ?
O2B C2B C3B I1B 1.7(10) . . . . ?
C1B C2B C3B I1B -179.6(6) . . . . ?
C2B C3B C4B O3B -178.5(8) . . . . ?
I1B C3B C4B O3B 0.5(10) . . . . ?
C2B C3B C4B C9B -1.1(11) . . . . ?
I1B C3B C4B C9B 177.9(5) . . . . ?
C9B C5B C6B C7B 1.8(14) . . . . ?
C5B C6B C7B C8B -1.2(15) . . . . ?
C6B C7B C8B C10B 0.6(14) . . . . ?
C6B C5B C9B C10B -1.8(13) . . . . ?
C6B C5B C9B C4B 177.9(8) . . . . ?
O3B C4B C9B C5B -1.8(12) . . . . ?
C3B C4B C9B C5B -179.1(7) . . . . ?
O3B C4B C9B C10B 177.9(8) . . . . ?
C3B C4B C9B C10B 0.6(11) . . . . ?
C7B C8B C10B C9B -0.6(13) . . . . ?
C7B C8B C10B C1B 179.3(9) . . . . ?
C5B C9B C10B C8B 1.3(12) . . . . ?
C4B C9B C10B C8B -178.4(8) . . . . ?
C5B C9B C10B C1B -178.7(8) . . . . ?
C4B C9B C10B C1B 1.6(12) . . . . ?
O1B C1B C10B C8B -3.3(14) . . . . ?
C2B C1B C10B C8B 176.7(8) . . . . ?
O1B C1B C10B C9B 176.6(9) . . . . ?
C2B C1B C10B C9B -3.3(12) . . . . ?
O1C C1C C2C O2C -6.3(13) . . . . ?
C10C C1C C2C O2C 175.9(8) . . . . ?
O1C C1C C2C C3C 173.6(9) . . . . ?
C10C C1C C2C C3C -4.2(13) . . . . ?
O2C C2C C3C C4C -175.6(8) . . . . ?
C1C C2C C3C C4C 4.5(13) . . . . ?
O2C C2C C3C I1C 5.1(12) . . . . ?
C1C C2C C3C I1C -174.8(6) . . . . ?
C2C C3C C4C O3C 179.0(8) . . . . ?
I1C C3C C4C O3C -1.6(12) . . . . ?
C2C C3C C4C C9C -1.5(12) . . . . ?
I1C C3C C4C C9C 177.8(5) . . . . ?
C9C C5C C6C C7C 2.0(16) . . . . ?
C5C C6C C7C C8C -0.7(16) . . . . ?
C6C C7C C8C C10C -0.5(15) . . . . ?
C6C C5C C9C C10C -2.1(14) . . . . ?
C6C C5C C9C C4C 177.9(9) . . . . ?
O3C C4C C9C C5C -2.3(13) . . . . ?
C3C C4C C9C C5C 178.2(8) . . . . ?
O3C C4C C9C C10C 177.6(8) . . . . ?
C3C C4C C9C C10C -1.8(11) . . . . ?
C5C C9C C10C C8C 0.8(12) . . . . ?
C4C C9C C10C C8C -179.1(8) . . . . ?
C5C C9C C10C C1C -178.0(8) . . . . ?
C4C C9C C10C C1C 2.1(12) . . . . ?
C7C C8C C10C C9C 0.4(13) . . . . ?
C7C C8C C10C C1C 179.2(9) . . . . ?
O1C C1C C10C C9C -176.9(8) . . . . ?
C2C C1C C10C C9C 0.8(12) . . . . ?
O1C C1C C10C C8C 4.3(14) . . . . ?
C2C C1C C10C C8C -178.0(8) . . . . ?
